data_2108437
loop_
_publ_author_name
'Larsen, Finn Krebs'
'Hasen Mamakhel, Aref'
'Overgaard, Jacob'
'J\/orgensen, Jens-Erik'
'Kato, Kenichi'
'Brummerstedt Iversen, Bo'

_publ_section_title
;
 Accessing the rich carbon nitride materials chemistry by heat treatments
 of ammonium thiocyanate, NH~4~SCN
;
_journal_coeditor_code PX5012SUP1
_journal_issue 4
_journal_name_full 'Acta Crystallographica Section B'
_journal_page_first
;
;
_journal_paper_doi 10.1107/S2052520619005791
_journal_volume 75
_journal_year 2019
_chemical_formula_moiety 'C6 H8 N10'
_chemical_formula_sum 'C6 H8 N10'
_chemical_formula_weight 220.22
_space_group_crystal_system monoclinic
_space_group_IT_number 14
_space_group_name_Hall '-P 2ybc'
_space_group_name_H-M_alt 'P 1 21/c 1'
_symmetry_space_group_name_Hall '-P 2ybc'
_symmetry_space_group_name_H-M 'P 1 21/c 1'
_atom_sites_solution_hydrogens geom
_cell_angle_alpha 90
_cell_angle_beta 105.90(3)
_cell_angle_gamma 90
_cell_formula_units_Z 2
_cell_length_a 6.0320(12)
_cell_length_b 7.7960(16)
_cell_length_c 10.531(2)
_cell_measurement_reflns_used 604
_cell_measurement_temperature 100(2)
_cell_measurement_theta_max 20.697
_cell_measurement_theta_min 4.025
_cell_volume 476.28(18)
_computing_cell_refinement 'SAINT v7.23A (Bruker, 2003)'
_computing_data_reduction 'SAINT v7.23A (Bruker, 2003)'
_computing_molecular_graphics 'Olex2 (Dolomanov et al., 2009)'
_computing_publication_material 'Olex2 (Dolomanov et al., 2009)'
_computing_structure_refinement 'ShelXL (Sheldrick, 2008)'
_diffrn_ambient_temperature 100.15
_diffrn_measured_fraction_theta_full 0.991
_diffrn_measured_fraction_theta_max 0.991
_diffrn_measurement_device_type 'CCD area detector'
_diffrn_measurement_method 'phi and omega scans'
_diffrn_radiation_monochromator graphite
_diffrn_radiation_type MoK\a
_diffrn_radiation_wavelength 0.71073
_diffrn_reflns_av_R_equivalents 0.1151
_diffrn_reflns_av_unetI/netI 0.1013
_diffrn_reflns_Laue_measured_fraction_full 0.991
_diffrn_reflns_Laue_measured_fraction_max 0.991
_diffrn_reflns_limit_h_max 6
_diffrn_reflns_limit_h_min -6
_diffrn_reflns_limit_k_max 8
_diffrn_reflns_limit_k_min -8
_diffrn_reflns_limit_l_max 11
_diffrn_reflns_limit_l_min -11
_diffrn_reflns_number 4325
_diffrn_reflns_point_group_measured_fraction_full 0.991
_diffrn_reflns_point_group_measured_fraction_max 0.991
_diffrn_reflns_theta_full 23.281
_diffrn_reflns_theta_max 23.281
_diffrn_reflns_theta_min 3.298
_exptl_absorpt_coefficient_mu 0.113
_exptl_absorpt_correction_type none
_exptl_crystal_colour orange
_exptl_crystal_density_diffrn 1.536
_exptl_crystal_description block
_exptl_crystal_F_000 228
_exptl_crystal_size_max 0.2
_exptl_crystal_size_mid 0.2
_exptl_crystal_size_min 0.2
_refine_diff_density_max 0.308
_refine_diff_density_min -0.323
_refine_diff_density_rms 0.078
_refine_ls_extinction_coef 0.13(2)
_refine_ls_extinction_expression Fc^*^=kFc[1+0.001xFc^2^\l^3^/sin(2\q)]^-1/4^
_refine_ls_extinction_method 'SHELXL-2014/7 (Sheldrick 2014'
_refine_ls_goodness_of_fit_ref 0.915
_refine_ls_hydrogen_treatment constr
_refine_ls_matrix_type full
_refine_ls_number_parameters 74
_refine_ls_number_reflns 677
_refine_ls_number_restraints 0
_refine_ls_restrained_S_all 0.915
_refine_ls_R_factor_all 0.1324
_refine_ls_R_factor_gt 0.0575
_refine_ls_shift/su_max 0.000
_refine_ls_shift/su_mean 0.000
_refine_ls_structure_factor_coef Fsqd
_refine_ls_weighting_details 'w=1/[\s^2^(Fo^2^)+(0.0973P)^2^] where P=(Fo^2^+2Fc^2^)/3'
_refine_ls_weighting_scheme calc
_refine_ls_wR_factor_gt 0.1369
_refine_ls_wR_factor_ref 0.1650
_reflns_Friedel_coverage 0.000
_reflns_number_gt 367
_reflns_number_total 677
_reflns_threshold_expression 'I > 2\s(I)'
_cod_data_source_file px5012sup1.cif
_cod_data_source_block 7
_cod_original_cell_volume 476.29(18)
_cod_database_code 2108437
_shelx_space_group_comment
;
The symmetry employed for this shelxl refinement is uniquely defined
by the following loop, which should always be used as a source of
symmetry information in preference to the above space-group names.
They are only intended as comments.
;
_olex2_refinement_description
;
1. Fixed Uiso
 At 1.2 times of:
  All N(H,H) groups
2.a X=CH2 refined with riding coordinates:
 N2(H2A,H2B), N4(H4A,H4B)
;
_shelx_shelxl_version_number 2014/7

loop_
_space_group_symop_operation_xyz
'x, y, z'
'-x, y+1/2, -z+1/2'
'-x, -y, -z'
'x, -y-1/2, z-1/2'

loop_
_atom_site_label
_atom_site_type_symbol
_atom_site_fract_x
_atom_site_fract_y
_atom_site_fract_z
_atom_site_U_iso_or_equiv
_atom_site_adp_type
_atom_site_occupancy
_atom_site_site_symmetry_order
_atom_site_calc_flag
_atom_site_refinement_flags_posn
N1 N 0.2409(6) 0.4501(4) 0.8758(3) 0.0304(11) Uani 1 1 d .
N3 N 0.1162(6) 0.1688(4) 0.9191(3) 0.0276(11) Uani 1 1 d .
N5 N 0.4522(6) 0.2936(4) 1.0647(3) 0.0288(11) Uani 1 1 d .
N2 N -0.0854(6) 0.3283(5) 0.7412(4) 0.0379(12) Uani 1 1 d .
H2A H -0.1847 0.2435 0.7181 0.045 Uiso 1 1 calc R
H2B H -0.1037 0.4226 0.6936 0.045 Uiso 1 1 calc R
N4 N 0.3279(6) 0.0250(4) 1.1024(3) 0.0297(11) Uani 1 1 d .
H4A H 0.2327 -0.0622 1.0796 0.036 Uiso 1 1 calc R
H4B H 0.4439 0.0191 1.1742 0.036 Uiso 1 1 calc R
C2 C 0.0918(7) 0.3139(6) 0.8480(4) 0.0302(13) Uani 1 1 d .
C4 C 0.2960(7) 0.1674(5) 1.0275(4) 0.0256(12) Uani 1 1 d .
C6 C 0.4118(7) 0.4286(5) 0.9834(4) 0.0245(11) Uani 1 1 d .

loop_
_atom_site_aniso_label
_atom_site_aniso_U_11
_atom_site_aniso_U_22
_atom_site_aniso_U_33
_atom_site_aniso_U_23
_atom_site_aniso_U_13
_atom_site_aniso_U_12
N1 0.024(2) 0.026(2) 0.033(2) -0.0015(18) -0.0067(19) -0.0093(19)
N3 0.023(2) 0.024(2) 0.030(2) 0.0065(18) -0.0020(18) -0.0020(17)
N5 0.025(2) 0.022(2) 0.034(2) 0.0019(19) -0.0020(17) -0.0024(19)
N2 0.028(2) 0.031(2) 0.042(2) 0.0073(19) -0.012(2) -0.0134(19)
N4 0.025(2) 0.026(2) 0.031(2) 0.0039(18) -0.0039(18) -0.0052(17)
C2 0.025(3) 0.027(3) 0.031(3) 0.006(2) -0.005(2) -0.003(2)
C4 0.027(3) 0.019(3) 0.030(3) 0.002(2) 0.006(2) -0.002(2)
C6 0.020(2) 0.019(3) 0.029(2) -0.001(2) 0.000(2) 0.0007(19)

loop_
_atom_type_symbol
_atom_type_description
_atom_type_scat_dispersion_real
_atom_type_scat_dispersion_imag
_atom_type_scat_source
C C 0.0033 0.0016 'International Tables Vol C Tables 4.2.6.8 and 6.1.1.4'
H H 0.0000 0.0000 'International Tables Vol C Tables 4.2.6.8 and 6.1.1.4'
N N 0.0061 0.0033 'International Tables Vol C Tables 4.2.6.8 and 6.1.1.4'

loop_
_geom_angle_atom_site_label_1
_geom_angle_atom_site_label_2
_geom_angle_atom_site_label_3
_geom_angle
_geom_angle_site_symmetry_3
C6 N1 C2 113.5(4) .
C4 N3 C2 114.9(4) .
C6 N5 C4 113.6(4) .
N3 C2 N1 124.6(4) .
N2 C2 N1 116.4(4) .
N2 C2 N3 118.9(4) .
N3 C4 N5 125.5(4) .
N3 C4 N4 117.2(4) .
N5 C4 N4 117.2(4) .
N1 C6 N5 127.9(4) .
N1 C6 C6 116.1(5) 3_667
N5 C6 C6 116.0(5) 3_667

loop_
_geom_bond_atom_site_label_1
_geom_bond_atom_site_label_2
_geom_bond_distance
_geom_bond_site_symmetry_2
N1 C2 1.370(5) .
N1 C6 1.318(5) .
N3 C2 1.343(5) .
N3 C4 1.342(5) .
N5 C4 1.344(5) .
N5 C6 1.336(5) .
N2 C2 1.327(5) .
N4 C4 1.345(5) .
C6 C6 1.513(8) 3_667

loop_
_geom_hbond_atom_site_label_D
_geom_hbond_atom_site_label_H
_geom_hbond_atom_site_label_A
_geom_hbond_distance_DH
_geom_hbond_distance_HA
_geom_hbond_distance_DA
_geom_hbond_angle_DHA
_geom_hbond_site_symmetry_A
N2 H2A N4 0.88 3.10 3.709(5) 128.4 3_557

loop_
_geom_torsion_atom_site_label_1
_geom_torsion_atom_site_label_2
_geom_torsion_atom_site_label_3
_geom_torsion_atom_site_label_4
_geom_torsion
_geom_torsion_site_symmetry_4
C2 N1 C6 N5 -0.2(7) .
C2 N1 C6 C6 177.6(5) 3_667
C2 N3 C4 N5 -2.8(6) .
C2 N3 C4 N4 179.9(4) .
C4 N3 C2 N1 3.3(6) .
C4 N3 C2 N2 -178.1(4) .
C4 N5 C6 N1 0.6(6) .
C4 N5 C6 C6 -177.2(5) 3_667
C6 N1 C2 N3 -1.9(6) .
C6 N1 C2 N2 179.4(4) .
C6 N5 C4 N3 1.0(6) .
C6 N5 C4 N4 178.3(4) .

_cod_database_fobs_code 2108437
